data_7719240
loop_
_publ_author_name
'Li, Zhengguang'
'Li, Yaqin'
'Liu, Yongxin'
'Li, Kaixiu'
'Fu, Fan'
'Liu, Mingliang'
'Yuan, Jie'
'Zhang, Tao'
'Wang, Jun'
'Li, Yiming'
'Shen, Fenghua'
'Liu, Hui'
'Wang, Pingshan'
'Liu, Die'

_publ_section_title
;
 Construction of 2,2':6',2''-terpyridine-modified porous organic polymers
 <i>via</i> building unit engineering: preferred and universal transition
 metal carrier and catalytic application.
;
_journal_issue 34
_journal_name_full 'Dalton transactions (Cambridge, England : 2003)'
_journal_page_first 12824
_journal_page_last 12830
_journal_paper_doi 10.1039/d5dt01504a
_journal_volume 54
_journal_year 2025
_chemical_formula_moiety 'C36 H31 N5 O3, 0.15(C H4 O)'
_chemical_formula_sum 'C36.15 H31.6 N5 O3.15'
_chemical_formula_weight 586.46
_space_group_crystal_system triclinic
_space_group_IT_number 2
_space_group_name_Hall '-P 1'
_space_group_name_H-M_alt 'P -1'
_atom_sites_solution_hydrogens mixed
_audit_creation_date 2024-09-02
_audit_creation_method
;
Olex2 1.5
(compiled 2024.02.16 svn.r378c4104 for OlexSys, GUI svn.r6928)
;
_audit_update_record
;
2024-11-18 deposited with the CCDC.	2025-08-04 downloaded from the CCDC.
;
_cell_angle_alpha 80.196(5)
_cell_angle_beta 85.709(5)
_cell_angle_gamma 89.890(5)
_cell_formula_units_Z 4
_cell_length_a 7.6299(11)
_cell_length_b 18.766(3)
_cell_length_c 21.173(3)
_cell_measurement_reflns_used 9928
_cell_measurement_temperature 100.00
_cell_measurement_theta_max 62.39
_cell_measurement_theta_min 2.53
_cell_volume 2978.8(8)
_computing_cell_refinement 'SAINT V8.40B (?, 2016)'
_computing_data_reduction 'SAINT V8.40B (?, 2016)'
_computing_molecular_graphics 'Olex2 1.5 (Dolomanov et al., 2009)'
_computing_publication_material 'Olex2 1.5 (Dolomanov et al., 2009)'
_computing_structure_refinement 'SHELXL 2018/3 (Sheldrick, 2015)'
_computing_structure_solution 'SHELXT 2018/2 (Sheldrick, 2018)'
_diffrn_ambient_temperature 100.00
_diffrn_measured_fraction_theta_full 0.994
_diffrn_measured_fraction_theta_max 0.965
_diffrn_measurement_device_type 'Bruker D8 VENTURE'
_diffrn_measurement_method '\f and \w scans'
_diffrn_radiation_type GaK\a
_diffrn_radiation_wavelength 1.34139
_diffrn_reflns_av_R_equivalents 0.0762
_diffrn_reflns_av_unetI/netI 0.0681
_diffrn_reflns_Laue_measured_fraction_full 0.994
_diffrn_reflns_Laue_measured_fraction_max 0.965
_diffrn_reflns_limit_h_max 8
_diffrn_reflns_limit_h_min -10
_diffrn_reflns_limit_k_max 24
_diffrn_reflns_limit_k_min -24
_diffrn_reflns_limit_l_max 27
_diffrn_reflns_limit_l_min -27
_diffrn_reflns_number 58159
_diffrn_reflns_point_group_measured_fraction_full 0.994
_diffrn_reflns_point_group_measured_fraction_max 0.965
_diffrn_reflns_theta_full 53.594
_diffrn_reflns_theta_max 62.510
_diffrn_reflns_theta_min 1.847
_diffrn_source_current 2.86
_diffrn_source_power 0.20005699999999998
_diffrn_source_voltage 69.95
_diffrn_standards_number 0
_exptl_absorpt_coefficient_mu 0.436
_exptl_absorpt_correction_type multi-scan
_exptl_crystal_colour colorless
_exptl_crystal_density_diffrn 1.308
_exptl_crystal_description block
_exptl_crystal_F_000 1235
_exptl_crystal_size_max 0.2
_exptl_crystal_size_mid 0.13
_exptl_crystal_size_min 0.12
_refine_diff_density_max 0.812
_refine_diff_density_min -0.421
_refine_diff_density_rms 0.099
_refine_ls_extinction_method none
_refine_ls_goodness_of_fit_ref 1.118
_refine_ls_hydrogen_treatment mixed
_refine_ls_matrix_type full
_refine_ls_number_parameters 836
_refine_ls_number_reflns 13910
_refine_ls_number_restraints 6
_refine_ls_restrained_S_all 1.117
_refine_ls_R_factor_all 0.0763
_refine_ls_R_factor_gt 0.0670
_refine_ls_shift/su_max 0.001
_refine_ls_shift/su_mean 0.000
_refine_ls_structure_factor_coef Fsqd
_refine_ls_weighting_details 'w=1/[\s^2^(Fo^2^)+(0.1151P)^2^+0.5918P] where P=(Fo^2^+2Fc^2^)/3'
_refine_ls_weighting_scheme calc
_refine_ls_wR_factor_gt 0.1805
_refine_ls_wR_factor_ref 0.1908
_reflns_Friedel_coverage 0.000
_reflns_number_gt 11512
_reflns_number_total 13910
_reflns_threshold_expression 'I > 2\s(I)'
_cod_data_source_file d5dt01504a2.cif
_cod_data_source_block 240901c_wang_lzg150nh21_0m
_cod_depositor_comments 'Adding full bibliography for 7719240--7719241.cif.'
_cod_original_cell_volume 2978.7(8)
_cod_original_formula_sum 'C36.15 H31.60 N5 O3.15'
_cod_database_code 7719240
_shelx_shelxl_version_number 2018/3
_shelx_space_group_comment
;
The symmetry employed for this shelxl refinement is uniquely defined
by the following loop, which should always be used as a source of
symmetry information in preference to the above space-group names.
They are only intended as comments.
;
_shelx_estimated_absorpt_t_max 0.950
_shelx_estimated_absorpt_t_min 0.918
_olex2_refinement_description
;
1. Fixed Uiso
 At 1.2 times of:
  All C(H) groups, All N(H,H) groups
 At 1.5 times of:
  All C(H,H,H) groups, All O(H) groups
2. Uiso/Uaniso restraints and constraints
C73 \\sim O7: within 2A with sigma of 0.01 and sigma for terminal atoms of 0.02
within 2A
3. Others
 Fixed Sof: O7(0.3) H7C(0.3) C73(0.3) H73A(0.3) H73B(0.3) H73C(0.3)
4.a Rotating group:
 N10(H10A,H10B), N7(H7A,H7B)
4.b Aromatic/amide H refined with riding coordinates:
 C1(H1), C8(H8), C20(H20), C30(H30), C34(H34), C36(H36), C38(H38), C48(H48),
 C56(H56), C58(H58), C64(H64), C70(H70), C72(H72), C39(H39), C5(H5), C43(H43),
 C11(H11), C45(H45), C47(H47), C3(H3), C49(H49), C51(H51), C13(H13), C53(H53),
 C27(H27), C55(H55), C7(H7), C57(H57), C29(H29), C59(H59), C15(H15), C63(H63),
 C2(H2), C65(H65), C67(H67), C35(H35)
4.c Tetrahedral OH refined with riding coordinates:
 O7(H7C)
4.d Idealised Me refined as rotating group:
 C61(H61A,H61B,H61C), C31(H31A,H31B,H31C), C33(H33A,H33B,H33C), C17(H17A,H17B,
 H17C), C69(H69A,H69B,H69C), C71(H71A,H71B,H71C), C73(H73A,H73B,H73C)
;
_olex2_submission_special_instructions 'No special instructions were received'

loop_
_space_group_symop_operation_xyz
'x, y, z'
'-x, -y, -z'

loop_
_atom_site_label
_atom_site_type_symbol
_atom_site_fract_x
_atom_site_fract_y
_atom_site_fract_z
_atom_site_U_iso_or_equiv
_atom_site_adp_type
_atom_site_occupancy
_atom_site_site_symmetry_order
_atom_site_calc_flag
_atom_site_refinement_flags_posn
_atom_site_refinement_flags_adp
_atom_site_refinement_flags_occupancy
_atom_site_disorder_assembly
_atom_site_disorder_group
O1 O 0.84028(15) 0.45677(6) 0.96406(6) 0.0235(3) Uani 1 1 d . . . . .
O3 O 0.59138(16) 0.50864(6) 0.87517(6) 0.0238(3) Uani 1 1 d . . . . .
O5 O 0.41283(16) 0.41541(6) 0.82072(5) 0.0236(3) Uani 1 1 d . . . . .
O6 O 0.99802(15) 0.18430(6) 0.29152(5) 0.0223(3) Uani 1 1 d . . . . .
O2 O 1.14782(17) 0.05893(6) 0.34455(6) 0.0258(3) Uani 1 1 d . . . . .
O4 O 1.32430(18) 0.05297(6) 0.45684(6) 0.0273(3) Uani 1 1 d . . . . .
N1 N 0.96015(18) 0.30071(7) 0.66415(6) 0.0203(3) Uani 1 1 d . . . . .
N4 N 0.68732(18) 0.05987(7) 1.01219(7) 0.0222(3) Uani 1 1 d . . . . .
N6 N 1.39001(19) 0.50939(7) 0.38217(7) 0.0220(3) Uani 1 1 d . . . . .
N8 N 1.16547(17) 0.42473(7) 0.53069(6) 0.0180(3) Uani 1 1 d . . . . .
N10 N 0.09387(19) 0.14819(8) 0.75690(7) 0.0244(3) Uani 1 1 d . . . . .
H10A H -0.000296 0.131669 0.782169 0.029 Uiso 1 1 d R U . . .
H10B H 0.059519 0.176747 0.722359 0.029 Uiso 1 1 d R U . . .
N5 N 0.4908(2) 0.11994(9) 1.15356(7) 0.0297(3) Uani 1 1 d . . . . .
N3 N 0.8614(2) 0.04374(8) 0.85320(8) 0.0309(3) Uani 1 1 d . . . . .
N7 N 1.2196(2) 0.24778(9) 1.15881(7) 0.0306(3) Uani 1 1 d . . . . .
H7A H 1.159165 0.228742 1.195136 0.037 Uiso 1 1 d R U . . .
H7B H 1.293018 0.214786 1.147235 0.037 Uiso 1 1 d R U . . .
N2 N 1.7088(2) 0.16234(9) 0.66502(8) 0.0308(4) Uani 1 1 d . . . . .
C1 C 1.1004(2) 0.29957(8) 0.53319(7) 0.0174(3) Uani 1 1 d . . . . .
H1 H 1.057057 0.254758 0.557002 0.021 Uiso 1 1 calc R U . . .
N9 N 0.5675(2) 0.44145(10) 0.27578(8) 0.0368(4) Uani 1 1 d . . . . .
C4 C 1.1652(2) 0.30422(8) 0.46921(7) 0.0168(3) Uani 1 1 d . . . . .
C6 C 1.0997(2) 0.36125(8) 0.56200(7) 0.0169(3) Uani 1 1 d . . . . .
C8 C 0.3159(2) 0.21006(8) 0.88821(7) 0.0187(3) Uani 1 1 d . . . . .
H8 H 0.314233 0.199504 0.933754 0.022 Uiso 1 1 calc R U . . .
C10 C 0.9648(2) 0.30545(8) 0.35302(7) 0.0177(3) Uani 1 1 d . . . . .
C12 C 1.0256(2) 0.36255(8) 0.62884(7) 0.0176(3) Uani 1 1 d . . . . .
C14 C 1.1625(2) 0.23984(8) 0.43600(7) 0.0171(3) Uani 1 1 d . . . . .
C16 C 1.3111(2) 0.50148(8) 0.44157(7) 0.0187(3) Uani 1 1 d . . . . .
C18 C 0.7434(2) 0.08427(9) 0.95103(8) 0.0214(3) Uani 1 1 d . . . . .
C20 C 1.2316(2) 0.37099(8) 0.43688(7) 0.0179(3) Uani 1 1 d . . . . .
H20 H 1.275580 0.376640 0.393112 0.021 Uiso 1 1 calc R U . . .
C22 C 0.5209(2) 0.38665(9) 0.86809(7) 0.0190(3) Uani 1 1 d . . . . .
C24 C 0.5369(2) 0.31158(8) 0.88669(7) 0.0182(3) Uani 1 1 d . . . . .
C26 C 0.2033(2) 0.18640(8) 0.78957(8) 0.0192(3) Uani 1 1 d . . . . .
C28 C 0.4306(2) 0.26313(8) 0.85451(7) 0.0180(3) Uani 1 1 d . . . . .
C30 C 0.7317(2) 0.15728(9) 0.92293(8) 0.0208(3) Uani 1 1 d . . . . .
H30 H 0.769671 0.172940 0.878998 0.025 Uiso 1 1 calc R U . . .
C32 C 0.6493(2) 0.28614(8) 0.93551(7) 0.0182(3) Uani 1 1 d . . . . .
C34 C 0.3222(2) 0.23760(9) 0.75552(7) 0.0204(3) Uani 1 1 d . . . . .
H34 H 0.326849 0.246967 0.709889 0.025 Uiso 1 1 calc R U . . .
C36 C 0.2039(2) 0.17215(8) 0.85684(8) 0.0197(3) Uani 1 1 d . . . . .
H36 H 0.126836 0.136215 0.881105 0.024 Uiso 1 1 calc R U . . .
C38 C 0.4339(2) 0.27511(8) 0.78714(7) 0.0199(3) Uani 1 1 d . . . . .
H38 H 0.514393 0.309611 0.762774 0.024 Uiso 1 1 calc R U . . .
C40 C 1.0752(2) 0.18193(8) 0.34902(7) 0.0183(3) Uani 1 1 d . . . . .
C42 C 0.7466(2) 0.33538(9) 0.96283(7) 0.0192(3) Uani 1 1 d . . . . .
C44 C 1.2489(2) 0.17620(8) 0.46148(7) 0.0183(3) Uani 1 1 d . . . . .
C46 C 0.6183(2) 0.43579(8) 0.89408(7) 0.0190(3) Uani 1 1 d . . . . .
C48 C 0.7000(2) 0.37458(9) 0.36738(8) 0.0232(3) Uani 1 1 d . . . . .
H48 H 0.607426 0.388402 0.395206 0.028 Uiso 1 1 calc R U . . .
C50 C 0.5648(2) 0.07554(10) 1.11612(8) 0.0246(3) Uani 1 1 d . . . . .
C52 C 0.6197(2) 0.10679(9) 1.04816(8) 0.0218(3) Uani 1 1 d . . . . .
C54 C 1.1040(2) 0.26936(9) 1.11091(8) 0.0233(3) Uani 1 1 d . . . . .
C56 C 0.8264(2) 0.32704(8) 0.39224(7) 0.0195(3) Uani 1 1 d . . . . .
H56 H 0.818860 0.308675 0.437046 0.023 Uiso 1 1 calc R U . . .
C58 C 0.8924(2) 0.30396(9) 0.72388(8) 0.0233(3) Uani 1 1 d . . . . .
H58 H 0.846618 0.260518 0.749461 0.028 Uiso 1 1 calc R U . . .
C60 C 1.1532(2) 0.11755(8) 0.37569(7) 0.0203(3) Uani 1 1 d . . . . .
C62 C 1.0752(2) 0.24327(8) 0.37905(7) 0.0173(3) Uani 1 1 d . . . . .
C64 C 0.9791(2) 0.33789(9) 0.28860(8) 0.0220(3) Uani 1 1 d . . . . .
H64 H 1.076994 0.327003 0.261557 0.026 Uiso 1 1 calc R U . . .
C66 C 0.6631(2) 0.20663(9) 0.96064(7) 0.0192(3) Uani 1 1 d . . . . .
C68 C 1.2322(2) 0.42946(8) 0.47016(7) 0.0174(3) Uani 1 1 d . . . . .
C70 C 1.3050(2) 0.55733(9) 0.47767(8) 0.0227(3) Uani 1 1 d . . . . .
H70 H 1.247568 0.550221 0.519673 0.027 Uiso 1 1 calc R U . . .
C72 C 0.8534(2) 0.38587(9) 0.26294(8) 0.0236(3) Uani 1 1 d . . . . .
H72 H 0.866957 0.407498 0.218878 0.028 Uiso 1 1 calc R U . . .
C9 C 1.2421(2) 0.11572(8) 0.43122(8) 0.0205(3) Uani 1 1 d . . . . .
C37 C 0.7330(2) 0.40959(9) 0.94109(8) 0.0199(3) Uani 1 1 d . . . . .
C19 C 1.5937(2) 0.16487(8) 0.61572(8) 0.0234(3) Uani 1 1 d . . . . .
C39 C 1.3073(2) 0.14452(9) 0.57941(8) 0.0216(3) Uani 1 1 d . . . . .
H39 H 1.189573 0.127520 0.589184 0.026 Uiso 1 1 calc R U . . .
C5 C 1.4198(2) 0.14116(9) 0.62881(8) 0.0236(3) Uani 1 1 d . . . . .
H5 H 1.377352 0.122535 0.671771 0.028 Uiso 1 1 calc R U . . .
C41 C 1.3645(2) 0.17229(8) 0.51611(7) 0.0186(3) Uani 1 1 d . . . . .
C21 C 0.7075(2) 0.40252(9) 0.30136(8) 0.0245(4) Uani 1 1 d . . . . .
C43 C 1.3837(2) 0.62303(9) 0.45146(9) 0.0270(4) Uani 1 1 d . . . . .
H43 H 1.382596 0.661591 0.475312 0.032 Uiso 1 1 calc R U . . .
C11 C 1.0241(2) 0.42778(9) 0.65244(8) 0.0232(3) Uani 1 1 d . . . . .
H11 H 1.072315 0.470492 0.626363 0.028 Uiso 1 1 calc R U . . .
C45 C 1.0437(2) 0.29633(9) 0.99884(8) 0.0240(3) Uani 1 1 d . . . . .
H45 H 1.084266 0.299323 0.954927 0.029 Uiso 1 1 calc R U . . .
C23 C 0.8234(2) 0.02744(9) 0.91675(8) 0.0238(3) Uani 1 1 d . . . . .
C47 C 0.9296(2) 0.28561(10) 1.12698(8) 0.0283(4) Uani 1 1 d . . . . .
H47 H 0.888212 0.281650 1.170907 0.034 Uiso 1 1 calc R U . . .
C3 C 0.6067(2) 0.18038(9) 1.02435(8) 0.0211(3) Uani 1 1 d . . . . .
H3 H 0.559714 0.212369 1.051399 0.025 Uiso 1 1 calc R U . . .
C49 C 0.8847(2) 0.36626(10) 0.75089(8) 0.0248(3) Uani 1 1 d . . . . .
H49 H 0.834656 0.365530 0.793463 0.030 Uiso 1 1 calc R U . . .
C25 C 0.8698(2) 0.31196(9) 1.01430(8) 0.0207(3) Uani 1 1 d . . . . .
C51 C 1.5394(2) 0.19360(9) 0.50320(8) 0.0240(3) Uani 1 1 d . . . . .
H51 H 1.582467 0.211181 0.460103 0.029 Uiso 1 1 calc R U . . .
C13 C 1.1601(2) 0.27641(10) 1.04595(8) 0.0255(4) Uani 1 1 d . . . . .
H13 H 1.279431 0.267472 1.033753 0.031 Uiso 1 1 calc R U . . .
C53 C 1.6531(2) 0.18976(9) 0.55207(9) 0.0264(4) Uani 1 1 d . . . . .
H53 H 1.772478 0.204285 0.541849 0.032 Uiso 1 1 calc R U . . .
C27 C 0.5929(3) 0.00229(10) 1.13847(9) 0.0319(4) Uani 1 1 d . . . . .
H27 H 0.644633 -0.027725 1.110468 0.038 Uiso 1 1 calc R U . . .
C55 C 0.9521(2) 0.42964(10) 0.71385(8) 0.0264(4) Uani 1 1 d . . . . .
H55 H 0.948770 0.473613 0.730452 0.032 Uiso 1 1 calc R U . . .
C7 C 1.4643(2) 0.57384(9) 0.35740(8) 0.0266(4) Uani 1 1 d . . . . .
H7 H 1.520127 0.580050 0.315157 0.032 Uiso 1 1 calc R U . . .
C57 C 1.4639(2) 0.63162(9) 0.39003(9) 0.0268(4) Uani 1 1 d . . . . .
H57 H 1.517855 0.676369 0.370559 0.032 Uiso 1 1 calc R U . . .
C29 C 0.8156(2) 0.30755(11) 1.07924(8) 0.0277(4) Uani 1 1 d . . . . .
H29 H 0.698321 0.319806 1.091132 0.033 Uiso 1 1 calc R U . . .
C59 C 0.8615(2) -0.04031(10) 0.95183(9) 0.0292(4) Uani 1 1 d . . . . .
H59 H 0.834116 -0.050464 0.996990 0.035 Uiso 1 1 calc R U . . .
C15 C 0.9329(3) -0.00841(11) 0.82374(10) 0.0395(5) Uani 1 1 d . . . . .
H15 H 0.956915 0.002135 0.778422 0.047 Uiso 1 1 calc R U . . .
C61 C 0.7379(3) 0.54882(10) 0.84047(10) 0.0344(4) Uani 1 1 d . . . . .
H61A H 0.760035 0.533850 0.798474 0.052 Uiso 1 1 calc R U . . .
H61B H 0.842196 0.539535 0.864826 0.052 Uiso 1 1 calc R U . . .
H61C H 0.711618 0.600571 0.834345 0.052 Uiso 1 1 calc R U . . .
C31 C 0.2315(3) 0.41529(12) 0.84209(10) 0.0363(4) Uani 1 1 d . . . . .
H31A H 0.166980 0.445682 0.809468 0.054 Uiso 1 1 calc R U . . .
H31B H 0.217808 0.434381 0.882453 0.054 Uiso 1 1 calc R U . . .
H31C H 0.184848 0.365719 0.849068 0.054 Uiso 1 1 calc R U . . .
C63 C 0.4434(3) 0.09113(11) 1.21488(9) 0.0364(5) Uani 1 1 d . . . . .
H63 H 0.390190 0.121850 1.241943 0.044 Uiso 1 1 calc R U . . .
C2 C 0.5443(3) -0.02567(11) 1.20186(9) 0.0376(5) Uani 1 1 d . . . . .
H2 H 0.563371 -0.075171 1.218337 0.045 Uiso 1 1 calc R U . . .
C65 C 0.4674(3) 0.01931(12) 1.24111(9) 0.0375(5) Uani 1 1 d . . . . .
H65 H 0.432001 0.001424 1.284910 0.045 Uiso 1 1 calc R U . . .
C33 C 0.7528(3) 0.50077(12) 1.00593(11) 0.0374(5) Uani 1 1 d . . . . .
H33A H 0.662859 0.529810 0.983076 0.056 Uiso 1 1 calc R U . . .
H33B H 0.838777 0.532884 1.019259 0.056 Uiso 1 1 calc R U . . .
H33C H 0.697177 0.469572 1.043956 0.056 Uiso 1 1 calc R U . . .
C67 C 0.9393(3) -0.09233(10) 0.92024(11) 0.0368(4) Uani 1 1 d . . . . .
H67 H 0.968212 -0.138233 0.943390 0.044 Uiso 1 1 calc R U . . .
C17 C 1.0579(3) -0.00377(10) 0.38066(10) 0.0376(5) Uani 1 1 d . . . . .
H17A H 1.060448 -0.042486 0.354850 0.056 Uiso 1 1 calc R U . . .
H17B H 0.935651 0.008367 0.391594 0.056 Uiso 1 1 calc R U . . .
H17C H 1.116197 -0.020036 0.420215 0.056 Uiso 1 1 calc R U . . .
C69 C 0.8204(3) 0.15961(15) 0.29844(10) 0.0454(6) Uani 1 1 d . . . . .
H69A H 0.770593 0.168842 0.256507 0.068 Uiso 1 1 calc R U . . .
H69B H 0.752239 0.185396 0.328385 0.068 Uiso 1 1 calc R U . . .
H69C H 0.815862 0.107592 0.315202 0.068 Uiso 1 1 calc R U . . .
C35 C 0.9738(3) -0.07639(11) 0.85499(11) 0.0412(5) Uani 1 1 d . . . . .
H35 H 1.024711 -0.111299 0.831752 0.049 Uiso 1 1 calc R U . . .
C71 C 1.4879(3) 0.04067(12) 0.42242(10) 0.0405(5) Uani 1 1 d . . . . .
H71A H 1.474917 0.051835 0.376093 0.061 Uiso 1 1 calc R U . . .
H71B H 1.520971 -0.010096 0.434137 0.061 Uiso 1 1 calc R U . . .
H71C H 1.579585 0.071866 0.433546 0.061 Uiso 1 1 calc R U . . .
H2A H 1.649(4) 0.1581(17) 0.7046(16) 0.068(9) Uiso 1 1 d . . . . .
H9A H 0.590(3) 0.4686(14) 0.2366(13) 0.042(6) Uiso 1 1 d . . . . .
H2B H 1.796(4) 0.1942(17) 0.6524(14) 0.063(9) Uiso 1 1 d . . . . .
H9B H 0.495(3) 0.4609(13) 0.3053(12) 0.038(6) Uiso 1 1 d . . . . .
O7 O 0.5222(10) 0.2915(5) 1.2167(4) 0.081(2) Uani 0.3 1 d . U P . .
H7C H 0.452254 0.273918 1.194471 0.122 Uiso 0.3 1 calc R U P . .
C73 C 0.4738(15) 0.2739(7) 1.2744(6) 0.082(3) Uani 0.3 1 d . U P . .
H73A H 0.424509 0.224747 1.282109 0.122 Uiso 0.3 1 calc R U P . .
H73B H 0.383970 0.307558 1.286417 0.122 Uiso 0.3 1 calc R U P . .
H73C H 0.574579 0.275563 1.300190 0.122 Uiso 0.3 1 calc R U P . .

loop_
_atom_site_aniso_label
_atom_site_aniso_U_11
_atom_site_aniso_U_22
_atom_site_aniso_U_33
_atom_site_aniso_U_23
_atom_site_aniso_U_13
_atom_site_aniso_U_12
O1 0.0200(6) 0.0255(6) 0.0282(6) -0.0124(5) -0.0053(5) -0.0008(5)
O3 0.0243(6) 0.0156(5) 0.0309(6) -0.0026(4) -0.0019(5) -0.0010(4)
O5 0.0275(6) 0.0210(5) 0.0218(6) 0.0011(4) -0.0099(5) 0.0006(5)
O6 0.0262(6) 0.0264(6) 0.0156(5) -0.0058(4) -0.0048(4) 0.0019(5)
O2 0.0375(7) 0.0190(6) 0.0225(6) -0.0083(5) -0.0029(5) 0.0008(5)
O4 0.0400(7) 0.0174(5) 0.0249(6) -0.0032(4) -0.0072(5) 0.0094(5)
N1 0.0219(7) 0.0229(7) 0.0161(6) -0.0031(5) -0.0018(5) 0.0011(5)
N4 0.0234(7) 0.0210(7) 0.0214(7) -0.0010(5) -0.0021(5) 0.0008(5)
N6 0.0232(7) 0.0195(6) 0.0214(7) 0.0011(5) 0.0002(5) 0.0027(5)
N8 0.0189(6) 0.0170(6) 0.0178(6) -0.0019(5) -0.0026(5) 0.0023(5)
N10 0.0262(7) 0.0251(7) 0.0227(7) -0.0040(5) -0.0063(6) -0.0052(6)
N5 0.0356(8) 0.0317(8) 0.0193(7) 0.0014(6) -0.0001(6) 0.0103(7)
N3 0.0395(9) 0.0245(7) 0.0289(8) -0.0094(6) 0.0070(7) -0.0068(6)
N7 0.0336(8) 0.0360(8) 0.0237(7) -0.0057(6) -0.0113(6) 0.0092(7)
N2 0.0373(9) 0.0292(8) 0.0279(8) -0.0048(6) -0.0151(7) 0.0004(7)
C1 0.0189(7) 0.0162(7) 0.0168(7) -0.0009(5) -0.0031(6) 0.0010(6)
N9 0.0468(10) 0.0388(9) 0.0225(8) 0.0018(7) -0.0043(7) 0.0238(8)
C4 0.0164(7) 0.0172(7) 0.0169(7) -0.0024(5) -0.0036(6) 0.0032(6)
C6 0.0167(7) 0.0179(7) 0.0164(7) -0.0028(5) -0.0037(6) 0.0022(6)
C8 0.0218(8) 0.0189(7) 0.0148(7) -0.0009(6) -0.0011(6) 0.0017(6)
C10 0.0207(7) 0.0169(7) 0.0161(7) -0.0030(5) -0.0042(6) 0.0018(6)
C12 0.0173(7) 0.0192(7) 0.0166(7) -0.0035(6) -0.0033(6) 0.0012(6)
C14 0.0199(7) 0.0165(7) 0.0146(7) -0.0021(5) -0.0006(6) 0.0010(6)
C16 0.0168(7) 0.0183(7) 0.0205(7) -0.0006(6) -0.0040(6) 0.0031(6)
C18 0.0210(8) 0.0225(8) 0.0218(8) -0.0051(6) -0.0043(6) 0.0000(6)
C20 0.0191(7) 0.0181(7) 0.0159(7) -0.0011(6) -0.0019(6) 0.0024(6)
C22 0.0211(8) 0.0214(7) 0.0145(7) -0.0014(6) -0.0045(6) -0.0001(6)
C24 0.0199(7) 0.0204(7) 0.0143(7) -0.0033(6) -0.0009(6) -0.0013(6)
C26 0.0206(7) 0.0174(7) 0.0203(7) -0.0041(6) -0.0039(6) 0.0012(6)
C28 0.0186(7) 0.0185(7) 0.0174(7) -0.0029(6) -0.0044(6) 0.0016(6)
C30 0.0216(8) 0.0240(8) 0.0168(7) -0.0030(6) -0.0024(6) -0.0007(6)
C32 0.0191(7) 0.0207(7) 0.0144(7) -0.0018(6) -0.0010(6) 0.0012(6)
C34 0.0250(8) 0.0216(7) 0.0146(7) -0.0023(6) -0.0030(6) -0.0004(6)
C36 0.0207(8) 0.0178(7) 0.0197(7) -0.0005(6) -0.0012(6) -0.0017(6)
C38 0.0225(8) 0.0188(7) 0.0174(7) -0.0005(6) -0.0020(6) -0.0030(6)
C40 0.0203(7) 0.0211(7) 0.0141(7) -0.0039(6) -0.0019(6) 0.0005(6)
C42 0.0172(7) 0.0251(8) 0.0159(7) -0.0051(6) -0.0018(6) 0.0015(6)
C44 0.0214(7) 0.0175(7) 0.0155(7) -0.0017(5) -0.0016(6) 0.0016(6)
C46 0.0191(7) 0.0176(7) 0.0200(7) -0.0029(6) -0.0012(6) 0.0002(6)
C48 0.0274(8) 0.0237(8) 0.0184(7) -0.0037(6) -0.0012(6) 0.0078(7)
C50 0.0245(8) 0.0276(8) 0.0199(8) 0.0018(6) -0.0031(6) 0.0044(7)
C52 0.0207(8) 0.0250(8) 0.0187(7) 0.0001(6) -0.0033(6) 0.0032(6)
C54 0.0278(9) 0.0223(8) 0.0217(8) -0.0065(6) -0.0084(7) 0.0033(7)
C56 0.0248(8) 0.0195(7) 0.0137(7) -0.0008(5) -0.0023(6) 0.0015(6)
C58 0.0238(8) 0.0273(8) 0.0180(7) -0.0017(6) -0.0005(6) -0.0015(7)
C60 0.0247(8) 0.0179(7) 0.0185(7) -0.0049(6) 0.0003(6) 0.0006(6)
C62 0.0192(7) 0.0182(7) 0.0136(7) -0.0008(5) 0.0005(6) 0.0018(6)
C64 0.0267(8) 0.0206(7) 0.0182(7) -0.0026(6) 0.0003(6) 0.0010(6)
C66 0.0176(7) 0.0217(8) 0.0179(7) -0.0012(6) -0.0049(6) 0.0015(6)
C68 0.0175(7) 0.0161(7) 0.0180(7) -0.0002(5) -0.0035(6) 0.0028(6)
C70 0.0244(8) 0.0197(8) 0.0233(8) -0.0025(6) -0.0006(6) -0.0007(6)
C72 0.0355(9) 0.0193(7) 0.0144(7) 0.0012(6) -0.0018(6) 0.0018(7)
C9 0.0259(8) 0.0157(7) 0.0193(7) -0.0016(6) -0.0022(6) 0.0028(6)
C37 0.0176(7) 0.0223(8) 0.0214(7) -0.0080(6) -0.0020(6) -0.0018(6)
C19 0.0329(9) 0.0152(7) 0.0241(8) -0.0047(6) -0.0110(7) 0.0038(6)
C39 0.0261(8) 0.0182(7) 0.0205(8) -0.0017(6) -0.0041(6) 0.0011(6)
C5 0.0329(9) 0.0192(7) 0.0188(7) -0.0019(6) -0.0047(7) 0.0019(7)
C41 0.0242(8) 0.0142(7) 0.0178(7) -0.0026(5) -0.0045(6) 0.0033(6)
C21 0.0339(9) 0.0182(7) 0.0214(8) -0.0018(6) -0.0054(7) 0.0073(7)
C43 0.0316(9) 0.0179(8) 0.0314(9) -0.0036(6) -0.0032(7) -0.0004(7)
C11 0.0267(8) 0.0221(8) 0.0212(8) -0.0052(6) -0.0006(6) 0.0003(6)
C45 0.0248(8) 0.0278(8) 0.0182(7) -0.0013(6) -0.0006(6) 0.0055(7)
C23 0.0232(8) 0.0217(8) 0.0279(8) -0.0079(6) -0.0014(7) -0.0038(6)
C47 0.0301(9) 0.0393(10) 0.0177(8) -0.0101(7) -0.0045(7) 0.0054(8)
C3 0.0217(8) 0.0236(8) 0.0180(7) -0.0032(6) -0.0027(6) 0.0052(6)
C49 0.0243(8) 0.0342(9) 0.0172(7) -0.0088(7) 0.0002(6) 0.0018(7)
C25 0.0214(8) 0.0229(8) 0.0190(7) -0.0051(6) -0.0055(6) 0.0015(6)
C51 0.0279(9) 0.0220(8) 0.0208(8) -0.0003(6) -0.0022(7) -0.0008(7)
C13 0.0235(8) 0.0291(9) 0.0236(8) -0.0025(7) -0.0038(7) 0.0073(7)
C53 0.0249(8) 0.0232(8) 0.0313(9) -0.0026(7) -0.0074(7) -0.0024(7)
C27 0.0380(10) 0.0294(9) 0.0252(9) 0.0018(7) 0.0039(8) 0.0099(8)
C55 0.0298(9) 0.0267(8) 0.0251(8) -0.0119(7) -0.0008(7) 0.0012(7)
C7 0.0288(9) 0.0222(8) 0.0251(8) 0.0039(6) 0.0035(7) 0.0021(7)
C57 0.0252(8) 0.0190(8) 0.0326(9) 0.0047(7) 0.0009(7) -0.0020(7)
C29 0.0229(8) 0.0420(10) 0.0205(8) -0.0113(7) -0.0037(6) 0.0069(7)
C59 0.0327(9) 0.0239(8) 0.0325(9) -0.0083(7) -0.0052(7) 0.0007(7)
C15 0.0540(13) 0.0298(10) 0.0351(10) -0.0134(8) 0.0128(9) -0.0109(9)
C61 0.0336(10) 0.0261(9) 0.0392(10) 0.0042(8) 0.0025(8) -0.0039(8)
C31 0.0301(10) 0.0448(11) 0.0357(10) -0.0074(9) -0.0122(8) 0.0110(8)
C63 0.0477(12) 0.0388(10) 0.0204(8) -0.0003(7) 0.0018(8) 0.0145(9)
C2 0.0486(12) 0.0323(10) 0.0266(9) 0.0077(8) 0.0021(8) 0.0132(9)
C65 0.0449(12) 0.0431(11) 0.0195(8) 0.0066(8) 0.0032(8) 0.0130(9)
C33 0.0269(9) 0.0480(12) 0.0459(11) -0.0321(10) -0.0040(8) -0.0016(8)
C67 0.0410(11) 0.0232(9) 0.0478(12) -0.0098(8) -0.0039(9) 0.0015(8)
C17 0.0553(13) 0.0220(9) 0.0366(10) -0.0091(8) -0.0014(9) -0.0086(9)
C69 0.0314(11) 0.0740(16) 0.0325(10) -0.0110(10) -0.0086(8) -0.0163(10)
C35 0.0472(12) 0.0267(9) 0.0517(13) -0.0193(9) 0.0111(10) -0.0042(9)
C71 0.0498(12) 0.0441(11) 0.0289(9) -0.0080(8) -0.0076(9) 0.0271(10)
O7 0.058(4) 0.102(6) 0.098(6) -0.057(5) -0.006(4) -0.017(4)
C73 0.063(6) 0.097(8) 0.091(8) -0.039(6) 0.008(6) -0.055(6)

loop_
_atom_type_symbol
_atom_type_description
_atom_type_scat_dispersion_real
_atom_type_scat_dispersion_imag
_atom_type_scat_source
C C 0.0137 0.0067 'International Tables Vol C Tables 4.2.6.8 and 6.1.1.4'
H H 0.0000 0.0000 'International Tables Vol C Tables 4.2.6.8 and 6.1.1.4'
N N 0.0241 0.0134 'International Tables Vol C Tables 4.2.6.8 and 6.1.1.4'
O O 0.0389 0.0241 'International Tables Vol C Tables 4.2.6.8 and 6.1.1.4'

loop_
_geom_angle_atom_site_label_1
_geom_angle_atom_site_label_2
_geom_angle_atom_site_label_3
_geom_angle
_geom_angle_site_symmetry_1
_geom_angle_site_symmetry_3
_geom_angle_publ_flag
C37 O1 C33 115.30(13) . . ?
C46 O3 C61 115.65(13) . . ?
C22 O5 C31 114.04(13) . . ?
C40 O6 C69 114.39(13) . . ?
C60 O2 C17 115.16(13) . . ?
C9 O4 C71 113.72(14) . . ?
C58 N1 C12 116.91(14) . . ?
C18 N4 C52 118.91(14) . . ?
C16 N6 C7 117.64(15) . . ?
C68 N8 C6 119.14(13) . . ?
H10A N10 H10B 108.8 . . ?
C26 N10 H10A 110.3 . . ?
C26 N10 H10B 110.1 . . ?
C50 N5 C63 117.03(16) . . ?
C23 N3 C15 117.22(17) . . ?
H7A N7 H7B 108.6 . . ?
C54 N7 H7A 109.7 . . ?
C54 N7 H7B 110.3 . . ?
C19 N2 H2A 112(2) . . ?
C19 N2 H2B 109.6(19) . . ?
H2A N2 H2B 122(3) . . ?
C4 C1 H1 120.2 . . ?
C4 C1 C6 119.55(14) . . ?
C6 C1 H1 120.2 . . ?
C21 N9 H9A 116.1(16) . . ?
C21 N9 H9B 114.6(15) . . ?
H9A N9 H9B 117(2) . . ?
C1 C4 C14 121.09(14) . . ?
C1 C4 C20 117.90(14) . . ?
C20 C4 C14 121.00(14) . . ?
N8 C6 C1 121.92(14) . . ?
N8 C6 C12 114.56(13) . . ?
C1 C6 C12 123.52(14) . . ?
C28 C8 H8 119.2 . . ?
C36 C8 H8 119.2 . . ?
C36 C8 C28 121.53(14) . . ?
C56 C10 C62 119.34(13) . . ?
C64 C10 C56 117.44(14) . . ?
C64 C10 C62 122.75(14) . . ?
N1 C12 C6 118.44(13) . . ?
N1 C12 C11 122.31(14) . . ?
C11 C12 C6 119.24(14) . . ?
C44 C14 C4 119.68(13) . . ?
C44 C14 C62 120.19(14) . . ?
C62 C14 C4 120.14(13) . . ?
N6 C16 C68 118.02(14) . . ?
N6 C16 C70 122.30(15) . . ?
C70 C16 C68 119.65(14) . . ?
N4 C18 C30 122.29(15) . . ?
N4 C18 C23 113.90(14) . . ?
C30 C18 C23 123.79(15) . . ?
C4 C20 H20 120.6 . . ?
C4 C20 C68 118.82(14) . . ?
C68 C20 H20 120.6 . . ?
O5 C22 C24 121.33(14) . . ?
O5 C22 C46 116.63(14) . . ?
C46 C22 C24 121.98(14) . . ?
C22 C24 C28 117.97(13) . . ?
C22 C24 C32 118.20(14) . . ?
C32 C24 C28 123.81(14) . . ?
N10 C26 C36 121.65(15) . . ?
C34 C26 N10 120.23(14) . . ?
C34 C26 C36 118.05(14) . . ?
C8 C28 C24 123.12(14) . . ?
C8 C28 C38 117.47(14) . . ?
C38 C28 C24 119.19(14) . . ?
C18 C30 H30 120.5 . . ?
C66 C30 C18 118.93(15) . . ?
C66 C30 H30 120.5 . . ?
C24 C32 C66 120.80(14) . . ?
C42 C32 C24 120.28(14) . . ?
C42 C32 C66 118.89(13) . . ?
C26 C34 H34 119.5 . . ?
C38 C34 C26 120.99(14) . . ?
C38 C34 H34 119.5 . . ?
C8 C36 C26 120.62(15) . . ?
C8 C36 H36 119.7 . . ?
C26 C36 H36 119.7 . . ?
C28 C38 H38 119.4 . . ?
C34 C38 C28 121.27(15) . . ?
C34 C38 H38 119.4 . . ?
O6 C40 C60 118.22(13) . . ?
O6 C40 C62 120.40(13) . . ?
C60 C40 C62 121.38(14) . . ?
C32 C42 C25 123.00(14) . . ?
C37 C42 C32 119.83(14) . . ?
C37 C42 C25 117.16(14) . . ?
C14 C44 C41 122.76(14) . . ?
C9 C44 C14 119.42(14) . . ?
C9 C44 C41 117.51(13) . . ?
O3 C46 C22 118.77(14) . . ?
O3 C46 C37 122.09(14) . . ?
C22 C46 C37 119.04(14) . . ?
C56 C48 H48 119.7 . . ?
C56 C48 C21 120.52(15) . . ?
C21 C48 H48 119.7 . . ?
N5 C50 C52 117.73(15) . . ?
N5 C50 C27 122.82(16) . . ?
C27 C50 C52 119.45(16) . . ?
N4 C52 C50 115.48(14) . . ?
N4 C52 C3 122.41(15) . . ?
C3 C52 C50 122.09(15) . . ?
C47 C54 N7 120.76(15) . . ?
C13 C54 N7 121.22(16) . . ?
C13 C54 C47 118.01(15) . . ?
C10 C56 H56 119.2 . . ?
C48 C56 C10 121.55(14) . . ?
C48 C56 H56 119.2 . . ?
N1 C58 H58 117.7 . . ?
N1 C58 C49 124.56(16) . . ?
C49 C58 H58 117.7 . . ?
O2 C60 C40 118.93(14) . . ?
O2 C60 C9 122.02(14) . . ?
C40 C60 C9 118.95(14) . . ?
C14 C62 C10 123.33(14) . . ?
C40 C62 C10 117.53(13) . . ?
C40 C62 C14 118.73(13) . . ?
C10 C64 H64 119.3 . . ?
C72 C64 C10 121.50(15) . . ?
C72 C64 H64 119.3 . . ?
C30 C66 C32 122.98(14) . . ?
C3 C66 C30 117.98(14) . . ?
C3 C66 C32 119.04(14) . . ?
N8 C68 C16 114.34(13) . . ?
N8 C68 C20 122.58(14) . . ?
C20 C68 C16 123.06(14) . . ?
C16 C70 H70 120.4 . . ?
C43 C70 C16 119.11(16) . . ?
C43 C70 H70 120.4 . . ?
C64 C72 H72 119.7 . . ?
C64 C72 C21 120.57(15) . . ?
C21 C72 H72 119.7 . . ?
O4 C9 C44 119.40(14) . . ?
O4 C9 C60 119.39(14) . . ?
C60 C9 C44 121.21(14) . . ?
O1 C37 C42 119.23(14) . . ?
O1 C37 C46 120.11(14) . . ?
C42 C37 C46 120.58(14) . . ?
C5 C19 N2 121.40(16) . . ?
C53 C19 N2 120.36(17) . . ?
C53 C19 C5 118.23(15) . . ?
C5 C39 H39 119.4 . . ?
C41 C39 H39 119.4 . . ?
C41 C39 C5 121.19(16) . . ?
C19 C5 C39 120.61(15) . . ?
C19 C5 H5 119.7 . . ?
C39 C5 H5 119.7 . . ?
C39 C41 C44 122.99(15) . . ?
C51 C41 C44 119.12(14) . . ?
C51 C41 C39 117.79(14) . . ?
N9 C21 C48 119.76(16) . . ?
N9 C21 C72 122.11(16) . . ?
C72 C21 C48 118.00(15) . . ?
C70 C43 H43 120.6 . . ?
C57 C43 C70 118.78(16) . . ?
C57 C43 H43 120.6 . . ?
C12 C11 H11 120.3 . . ?
C55 C11 C12 119.50(16) . . ?
C55 C11 H11 120.3 . . ?
C25 C45 H45 119.2 . . ?
C25 C45 C13 121.61(15) . . ?
C13 C45 H45 119.2 . . ?
N3 C23 C18 118.58(15) . . ?
N3 C23 C59 121.82(16) . . ?
C59 C23 C18 119.57(16) . . ?
C54 C47 H47 119.7 . . ?
C29 C47 C54 120.56(16) . . ?
C29 C47 H47 119.7 . . ?
C52 C3 H3 120.3 . . ?
C66 C3 C52 119.46(15) . . ?
C66 C3 H3 120.3 . . ?
C58 C49 H49 121.1 . . ?
C55 C49 C58 117.89(15) . . ?
C55 C49 H49 121.1 . . ?
C45 C25 C42 121.05(14) . . ?
C45 C25 C29 117.50(14) . . ?
C29 C25 C42 121.41(15) . . ?
C41 C51 H51 119.3 . . ?
C41 C51 C53 121.39(16) . . ?
C53 C51 H51 119.3 . . ?
C54 C13 H13 119.6 . . ?
C45 C13 C54 120.80(16) . . ?
C45 C13 H13 119.6 . . ?
C19 C53 C51 120.70(16) . . ?
C19 C53 H53 119.7 . . ?
C51 C53 H53 119.7 . . ?
C50 C27 H27 120.6 . . ?
C2 C27 C50 118.86(17) . . ?
C2 C27 H27 120.6 . . ?
C11 C55 C49 118.83(16) . . ?
C11 C55 H55 120.6 . . ?
C49 C55 H55 120.6 . . ?
N6 C7 H7 118.2 . . ?
N6 C7 C57 123.50(16) . . ?
C57 C7 H7 118.2 . . ?
C43 C57 C7 118.66(16) . . ?
C43 C57 H57 120.7 . . ?
C7 C57 H57 120.7 . . ?
C47 C29 C25 121.45(16) . . ?
C47 C29 H29 119.3 . . ?
C25 C29 H29 119.3 . . ?
C23 C59 H59 120.2 . . ?
C67 C59 C23 119.52(18) . . ?
C67 C59 H59 120.2 . . ?
N3 C15 H15 117.9 . . ?
N3 C15 C35 124.24(19) . . ?
C35 C15 H15 117.9 . . ?
O3 C61 H61A 109.5 . . ?
O3 C61 H61B 109.5 . . ?
O3 C61 H61C 109.5 . . ?
H61A C61 H61B 109.5 . . ?
H61A C61 H61C 109.5 . . ?
H61B C61 H61C 109.5 . . ?
O5 C31 H31A 109.5 . . ?
O5 C31 H31B 109.5 . . ?
O5 C31 H31C 109.5 . . ?
H31A C31 H31B 109.5 . . ?
H31A C31 H31C 109.5 . . ?
H31B C31 H31C 109.5 . . ?
N5 C63 H63 118.0 . . ?
N5 C63 C65 123.97(18) . . ?
C65 C63 H63 118.0 . . ?
C27 C2 H2 120.5 . . ?
C27 C2 C65 119.09(18) . . ?
C65 C2 H2 120.5 . . ?
C63 C65 H65 120.9 . . ?
C2 C65 C63 118.22(17) . . ?
C2 C65 H65 120.9 . . ?
O1 C33 H33A 109.5 . . ?
O1 C33 H33B 109.5 . . ?
O1 C33 H33C 109.5 . . ?
H33A C33 H33B 109.5 . . ?
H33A C33 H33C 109.5 . . ?
H33B C33 H33C 109.5 . . ?
C59 C67 H67 120.6 . . ?
C35 C67 C59 118.70(19) . . ?
C35 C67 H67 120.6 . . ?
O2 C17 H17A 109.5 . . ?
O2 C17 H17B 109.5 . . ?
O2 C17 H17C 109.5 . . ?
H17A C17 H17B 109.5 . . ?
H17A C17 H17C 109.5 . . ?
H17B C17 H17C 109.5 . . ?
O6 C69 H69A 109.5 . . ?
O6 C69 H69B 109.5 . . ?
O6 C69 H69C 109.5 . . ?
H69A C69 H69B 109.5 . . ?
H69A C69 H69C 109.5 . . ?
H69B C69 H69C 109.5 . . ?
C15 C35 H35 120.8 . . ?
C67 C35 C15 118.45(18) . . ?
C67 C35 H35 120.8 . . ?
O4 C71 H71A 109.5 . . ?
O4 C71 H71B 109.5 . . ?
O4 C71 H71C 109.5 . . ?
H71A C71 H71B 109.5 . . ?
H71A C71 H71C 109.5 . . ?
H71B C71 H71C 109.5 . . ?
C73 O7 H7C 109.5 . . ?
O7 C73 H73A 109.5 . . ?
O7 C73 H73B 109.5 . . ?
O7 C73 H73C 109.5 . . ?
H73A C73 H73B 109.5 . . ?
H73A C73 H73C 109.5 . . ?
H73B C73 H73C 109.5 . . ?

loop_
_geom_bond_atom_site_label_1
_geom_bond_atom_site_label_2
_geom_bond_distance
_geom_bond_site_symmetry_2
_geom_bond_publ_flag
O1 C37 1.3783(19) . ?
O1 C33 1.439(2) . ?
O3 C46 1.3770(19) . ?
O3 C61 1.431(2) . ?
O5 C22 1.3838(18) . ?
O5 C31 1.423(2) . ?
O6 C40 1.3854(18) . ?
O6 C69 1.422(2) . ?
O2 C60 1.3775(18) . ?
O2 C17 1.435(2) . ?
O4 C9 1.3801(18) . ?
O4 C71 1.436(2) . ?
N1 C12 1.344(2) . ?
N1 C58 1.341(2) . ?
N4 C18 1.336(2) . ?
N4 C52 1.338(2) . ?
N6 C16 1.338(2) . ?
N6 C7 1.342(2) . ?
N8 C6 1.339(2) . ?
N8 C68 1.332(2) . ?
N10 H10A 0.8862 . ?
N10 H10B 0.8862 . ?
N10 C26 1.396(2) . ?
N5 C50 1.341(2) . ?
N5 C63 1.342(2) . ?
N3 C23 1.338(2) . ?
N3 C15 1.341(3) . ?
N7 H7A 0.8865 . ?
N7 H7B 0.8872 . ?
N7 C54 1.401(2) . ?
N2 C19 1.408(2) . ?
N2 H2A 0.92(3) . ?
N2 H2B 0.89(3) . ?
C1 H1 0.9500 . ?
C1 C4 1.395(2) . ?
C1 C6 1.397(2) . ?
N9 C21 1.385(2) . ?
N9 H9A 0.90(3) . ?
N9 H9B 0.92(3) . ?
C4 C14 1.499(2) . ?
C4 C20 1.398(2) . ?
C6 C12 1.488(2) . ?
C8 H8 0.9500 . ?
C8 C28 1.391(2) . ?
C8 C36 1.388(2) . ?
C10 C56 1.397(2) . ?
C10 C62 1.490(2) . ?
C10 C64 1.392(2) . ?
C12 C11 1.398(2) . ?
C14 C44 1.408(2) . ?
C14 C62 1.413(2) . ?
C16 C68 1.492(2) . ?
C16 C70 1.397(2) . ?
C18 C30 1.403(2) . ?
C18 C23 1.494(2) . ?
C20 H20 0.9500 . ?
C20 C68 1.402(2) . ?
C22 C24 1.404(2) . ?
C22 C46 1.394(2) . ?
C24 C28 1.499(2) . ?
C24 C32 1.412(2) . ?
C26 C34 1.391(2) . ?
C26 C36 1.404(2) . ?
C28 C38 1.404(2) . ?
C30 H30 0.9500 . ?
C30 C66 1.399(2) . ?
C32 C42 1.410(2) . ?
C32 C66 1.502(2) . ?
C34 H34 0.9500 . ?
C34 C38 1.385(2) . ?
C36 H36 0.9500 . ?
C38 H38 0.9500 . ?
C40 C60 1.396(2) . ?
C40 C62 1.407(2) . ?
C42 C37 1.397(2) . ?
C42 C25 1.501(2) . ?
C44 C9 1.398(2) . ?
C44 C41 1.498(2) . ?
C46 C37 1.400(2) . ?
C48 H48 0.9500 . ?
C48 C56 1.384(2) . ?
C48 C21 1.404(2) . ?
C50 C52 1.488(2) . ?
C50 C27 1.397(2) . ?
C52 C3 1.393(2) . ?
C54 C47 1.395(3) . ?
C54 C13 1.394(2) . ?
C56 H56 0.9500 . ?
C58 H58 0.9500 . ?
C58 C49 1.385(2) . ?
C60 C9 1.396(2) . ?
C64 H64 0.9500 . ?
C64 C72 1.391(2) . ?
C66 C3 1.391(2) . ?
C70 H70 0.9500 . ?
C70 C43 1.381(2) . ?
C72 H72 0.9500 . ?
C72 C21 1.396(2) . ?
C19 C5 1.393(3) . ?
C19 C53 1.391(2) . ?
C39 H39 0.9500 . ?
C39 C5 1.395(2) . ?
C39 C41 1.390(2) . ?
C5 H5 0.9500 . ?
C41 C51 1.388(2) . ?
C43 H43 0.9500 . ?
C43 C57 1.379(3) . ?
C11 H11 0.9500 . ?
C11 C55 1.379(2) . ?
C45 H45 0.9500 . ?
C45 C25 1.385(2) . ?
C45 C13 1.389(2) . ?
C23 C59 1.401(2) . ?
C47 H47 0.9500 . ?
C47 C29 1.391(2) . ?
C3 H3 0.9500 . ?
C49 H49 0.9500 . ?
C49 C55 1.385(3) . ?
C25 C29 1.394(2) . ?
C51 H51 0.9500 . ?
C51 C53 1.392(2) . ?
C13 H13 0.9500 . ?
C53 H53 0.9500 . ?
C27 H27 0.9500 . ?
C27 C2 1.379(3) . ?
C55 H55 0.9500 . ?
C7 H7 0.9500 . ?
C7 C57 1.381(3) . ?
C57 H57 0.9500 . ?
C29 H29 0.9500 . ?
C59 H59 0.9500 . ?
C59 C67 1.383(3) . ?
C15 H15 0.9500 . ?
C15 C35 1.380(3) . ?
C61 H61A 0.9800 . ?
C61 H61B 0.9800 . ?
C61 H61C 0.9800 . ?
C31 H31A 0.9800 . ?
C31 H31B 0.9800 . ?
C31 H31C 0.9800 . ?
C63 H63 0.9500 . ?
C63 C65 1.385(3) . ?
C2 H2 0.9500 . ?
C2 C65 1.382(3) . ?
C65 H65 0.9500 . ?
C33 H33A 0.9800 . ?
C33 H33B 0.9800 . ?
C33 H33C 0.9800 . ?
C67 H67 0.9500 . ?
C67 C35 1.368(3) . ?
C17 H17A 0.9800 . ?
C17 H17B 0.9800 . ?
C17 H17C 0.9800 . ?
C69 H69A 0.9800 . ?
C69 H69B 0.9800 . ?
C69 H69C 0.9800 . ?
C35 H35 0.9500 . ?
C71 H71A 0.9800 . ?
C71 H71B 0.9800 . ?
C71 H71C 0.9800 . ?
O7 H7C 0.8400 . ?
O7 C73 1.237(13) . ?
C73 H73A 0.9800 . ?
C73 H73B 0.9800 . ?
C73 H73C 0.9800 . ?

loop_
_geom_torsion_atom_site_label_1
_geom_torsion_atom_site_label_2
_geom_torsion_atom_site_label_3
_geom_torsion_atom_site_label_4
_geom_torsion
_geom_torsion_site_symmetry_1
_geom_torsion_site_symmetry_2
_geom_torsion_site_symmetry_3
_geom_torsion_site_symmetry_4
_geom_torsion_publ_flag
O3 C46 C37 O1 -8.5(2) . . . . ?
O3 C46 C37 C42 174.83(14) . . . . ?
O5 C22 C24 C28 -1.1(2) . . . . ?
O5 C22 C24 C32 -179.81(14) . . . . ?
O5 C22 C46 O3 5.0(2) . . . . ?
O5 C22 C46 C37 -178.50(14) . . . . ?
O6 C40 C60 O2 -1.1(2) . . . . ?
O6 C40 C60 C9 175.59(14) . . . . ?
O6 C40 C62 C10 10.1(2) . . . . ?
O6 C40 C62 C14 -177.00(14) . . . . ?
O2 C60 C9 O4 -1.5(2) . . . . ?
O2 C60 C9 C44 178.79(15) . . . . ?
N1 C12 C11 C55 -0.5(2) . . . . ?
N1 C58 C49 C55 -0.3(3) . . . . ?
N4 C18 C30 C66 1.7(2) . . . . ?
N4 C18 C23 N3 170.85(15) . . . . ?
N4 C18 C23 C59 -11.1(2) . . . . ?
N4 C52 C3 C66 1.0(3) . . . . ?
N6 C16 C68 N8 176.20(13) . . . . ?
N6 C16 C68 C20 -2.3(2) . . . . ?
N6 C16 C70 C43 -0.3(2) . . . . ?
N6 C7 C57 C43 0.2(3) . . . . ?
N8 C6 C12 N1 -178.66(13) . . . . ?
N8 C6 C12 C11 2.2(2) . . . . ?
N10 C26 C34 C38 -178.86(15) . . . . ?
N10 C26 C36 C8 178.95(15) . . . . ?
N5 C50 C52 N4 -177.82(16) . . . . ?
N5 C50 C52 C3 4.2(3) . . . . ?
N5 C50 C27 C2 -0.6(3) . . . . ?
N5 C63 C65 C2 -0.2(4) . . . . ?
N3 C23 C59 C67 -0.5(3) . . . . ?
N3 C15 C35 C67 0.2(4) . . . . ?
N7 C54 C47 C29 179.50(17) . . . . ?
N7 C54 C13 C45 178.61(16) . . . . ?
N2 C19 C5 C39 179.58(15) . . . . ?
N2 C19 C53 C51 -178.89(16) . . . . ?
C1 C4 C14 C44 -57.9(2) . . . . ?
C1 C4 C14 C62 122.71(16) . . . . ?
C1 C4 C20 C68 0.8(2) . . . . ?
C1 C6 C12 N1 1.9(2) . . . . ?
C1 C6 C12 C11 -177.20(15) . . . . ?
C4 C1 C6 N8 -2.4(2) . . . . ?
C4 C1 C6 C12 176.98(13) . . . . ?
C4 C14 C44 C9 178.39(14) . . . . ?
C4 C14 C44 C41 -8.1(2) . . . . ?
C4 C14 C62 C10 -7.5(2) . . . . ?
C4 C14 C62 C40 179.95(14) . . . . ?
C4 C20 C68 N8 -2.8(2) . . . . ?
C4 C20 C68 C16 175.68(13) . . . . ?
C6 N8 C68 C16 -176.52(13) . . . . ?
C6 N8 C68 C20 2.0(2) . . . . ?
C6 C1 C4 C14 -177.91(13) . . . . ?
C6 C1 C4 C20 1.6(2) . . . . ?
C6 C12 C11 C55 178.57(15) . . . . ?
C8 C28 C38 C34 2.6(2) . . . . ?
C10 C64 C72 C21 -0.5(3) . . . . ?
C12 N1 C58 C49 0.5(2) . . . . ?
C12 C11 C55 C49 0.7(3) . . . . ?
C14 C4 C20 C68 -179.65(13) . . . . ?
C14 C44 C9 O4 -178.91(14) . . . . ?
C14 C44 C9 C60 0.8(2) . . . . ?
C14 C44 C41 C39 98.74(19) . . . . ?
C14 C44 C41 C51 -84.8(2) . . . . ?
C16 N6 C7 C57 0.3(3) . . . . ?
C16 C70 C43 C57 0.8(3) . . . . ?
C18 N4 C52 C50 -178.48(14) . . . . ?
C18 N4 C52 C3 -0.5(2) . . . . ?
C18 C30 C66 C32 178.42(14) . . . . ?
C18 C30 C66 C3 -1.1(2) . . . . ?
C18 C23 C59 C67 -178.53(17) . . . . ?
C20 C4 C14 C44 122.56(16) . . . . ?
C20 C4 C14 C62 -56.8(2) . . . . ?
C22 C24 C28 C8 -124.65(16) . . . . ?
C22 C24 C28 C38 49.8(2) . . . . ?
C22 C24 C32 C42 -2.2(2) . . . . ?
C22 C24 C32 C66 175.93(14) . . . . ?
C22 C46 C37 O1 175.18(14) . . . . ?
C22 C46 C37 C42 -1.5(2) . . . . ?
C24 C22 C46 O3 -177.82(14) . . . . ?
C24 C22 C46 C37 -1.3(2) . . . . ?
C24 C28 C38 C34 -172.16(15) . . . . ?
C24 C32 C42 C37 -0.6(2) . . . . ?
C24 C32 C42 C25 -179.29(14) . . . . ?
C24 C32 C66 C30 65.2(2) . . . . ?
C24 C32 C66 C3 -115.25(17) . . . . ?
C26 C34 C38 C28 -0.3(2) . . . . ?
C28 C8 C36 C26 0.1(2) . . . . ?
C28 C24 C32 C42 179.23(14) . . . . ?
C28 C24 C32 C66 -2.7(2) . . . . ?
C30 C18 C23 N3 -10.9(2) . . . . ?
C30 C18 C23 C59 167.18(16) . . . . ?
C30 C66 C3 C52 -0.2(2) . . . . ?
C32 C24 C28 C8 53.9(2) . . . . ?
C32 C24 C28 C38 -131.62(16) . . . . ?
C32 C42 C37 O1 -174.28(14) . . . . ?
C32 C42 C37 C46 2.5(2) . . . . ?
C32 C42 C25 C45 87.4(2) . . . . ?
C32 C42 C25 C29 -94.9(2) . . . . ?
C32 C66 C3 C52 -179.71(15) . . . . ?
C34 C26 C36 C8 2.2(2) . . . . ?
C36 C8 C28 C24 172.07(14) . . . . ?
C36 C8 C28 C38 -2.5(2) . . . . ?
C36 C26 C34 C38 -2.1(2) . . . . ?
C40 C60 C9 O4 -178.02(15) . . . . ?
C40 C60 C9 C44 2.3(2) . . . . ?
C42 C32 C66 C30 -116.61(17) . . . . ?
C42 C32 C66 C3 62.9(2) . . . . ?
C42 C25 C29 C47 179.77(17) . . . . ?
C44 C14 C62 C10 173.11(15) . . . . ?
C44 C14 C62 C40 0.6(2) . . . . ?
C44 C41 C51 C53 -178.79(15) . . . . ?
C46 C22 C24 C28 -178.17(14) . . . . ?
C46 C22 C24 C32 3.2(2) . . . . ?
C50 N5 C63 C65 0.4(3) . . . . ?
C50 C52 C3 C66 178.88(15) . . . . ?
C50 C27 C2 C65 0.8(3) . . . . ?
C52 N4 C18 C30 -0.9(2) . . . . ?
C52 N4 C18 C23 177.38(14) . . . . ?
C52 C50 C27 C2 178.82(18) . . . . ?
C54 C47 C29 C25 1.9(3) . . . . ?
C56 C10 C62 C14 -55.0(2) . . . . ?
C56 C10 C62 C40 117.60(17) . . . . ?
C56 C10 C64 C72 -4.8(2) . . . . ?
C56 C48 C21 N9 170.67(17) . . . . ?
C56 C48 C21 C72 -5.4(3) . . . . ?
C58 N1 C12 C6 -179.19(13) . . . . ?
C58 N1 C12 C11 -0.1(2) . . . . ?
C58 C49 C55 C11 -0.3(3) . . . . ?
C60 C40 C62 C10 -170.40(15) . . . . ?
C60 C40 C62 C14 2.6(2) . . . . ?
C62 C10 C56 C48 -167.39(15) . . . . ?
C62 C10 C64 C72 167.28(16) . . . . ?
C62 C14 C44 C9 -2.3(2) . . . . ?
C62 C14 C44 C41 171.22(15) . . . . ?
C62 C40 C60 O2 179.39(14) . . . . ?
C62 C40 C60 C9 -4.0(2) . . . . ?
C64 C10 C56 C48 5.0(2) . . . . ?
C64 C10 C62 C14 133.08(17) . . . . ?
C64 C10 C62 C40 -54.3(2) . . . . ?
C64 C72 C21 N9 -170.40(17) . . . . ?
C64 C72 C21 C48 5.5(3) . . . . ?
C66 C32 C42 C37 -178.71(14) . . . . ?
C66 C32 C42 C25 2.6(2) . . . . ?
C68 N8 C6 C1 0.6(2) . . . . ?
C68 N8 C6 C12 -178.87(13) . . . . ?
C68 C16 C70 C43 177.86(15) . . . . ?
C70 C16 C68 N8 -2.0(2) . . . . ?
C70 C16 C68 C20 179.43(14) . . . . ?
C70 C43 C57 C7 -0.8(3) . . . . ?
C9 C44 C41 C39 -87.67(19) . . . . ?
C9 C44 C41 C51 88.78(19) . . . . ?
C37 C42 C25 C45 -91.3(2) . . . . ?
C37 C42 C25 C29 86.4(2) . . . . ?
C39 C41 C51 C53 -2.2(2) . . . . ?
C5 C19 C53 C51 2.6(2) . . . . ?
C5 C39 C41 C44 179.33(14) . . . . ?
C5 C39 C41 C51 2.8(2) . . . . ?
C41 C44 C9 O4 7.3(2) . . . . ?
C41 C44 C9 C60 -172.99(15) . . . . ?
C41 C39 C5 C19 -0.8(2) . . . . ?
C41 C51 C53 C19 -0.6(3) . . . . ?
C21 C48 C56 C10 0.1(3) . . . . ?
C45 C25 C29 C47 -2.4(3) . . . . ?
C23 N3 C15 C35 -1.9(3) . . . . ?
C23 C18 C30 C66 -176.41(15) . . . . ?
C23 C59 C67 C35 -1.3(3) . . . . ?
C47 C54 C13 C45 -2.4(3) . . . . ?
C25 C42 C37 O1 4.5(2) . . . . ?
C25 C42 C37 C46 -178.74(14) . . . . ?
C25 C45 C13 C54 1.9(3) . . . . ?
C13 C54 C47 C29 0.5(3) . . . . ?
C13 C45 C25 C42 178.33(16) . . . . ?
C13 C45 C25 C29 0.5(3) . . . . ?
C53 C19 C5 C39 -1.9(2) . . . . ?
C27 C50 C52 N4 2.7(2) . . . . ?
C27 C50 C52 C3 -175.31(17) . . . . ?
C27 C2 C65 C63 -0.4(3) . . . . ?
C7 N6 C16 C68 -178.46(14) . . . . ?
C7 N6 C16 C70 -0.3(2) . . . . ?
C59 C67 C35 C15 1.4(3) . . . . ?
C15 N3 C23 C18 -179.91(17) . . . . ?
C15 N3 C23 C59 2.0(3) . . . . ?
C61 O3 C46 C22 -115.14(18) . . . . ?
C61 O3 C46 C37 68.5(2) . . . . ?
C31 O5 C22 C24 79.14(19) . . . . ?
C31 O5 C22 C46 -103.68(18) . . . . ?
C63 N5 C50 C52 -179.39(17) . . . . ?
C63 N5 C50 C27 0.1(3) . . . . ?
C33 O1 C37 C42 -110.35(18) . . . . ?
C33 O1 C37 C46 72.9(2) . . . . ?
C17 O2 C60 C40 -118.98(18) . . . . ?
C17 O2 C60 C9 64.5(2) . . . . ?
C69 O6 C40 C60 86.4(2) . . . . ?
C69 O6 C40 C62 -94.1(2) . . . . ?
C71 O4 C9 C44 -103.52(19) . . . . ?
C71 O4 C9 C60 76.7(2) . . . . ?
